data_7237810
loop_
_publ_author_name
'Lu, Guang-Zhao'
'Tu, Zhen-Long'
'Liu, Liang'
'Zhang, Wen-Wei'
'Zheng, You-Xuan'

_publ_section_title
;
 Fast synthesis of iridium(iii) complexes with sulfur-containing ancillary
 ligand for high-performance green OLEDs with EQE exceeding 31%
;
_journal_issue 24
_journal_name_full 'Journal of Materials Chemistry C'
_journal_page_first 7273
_journal_paper_doi 10.1039/C9TC01397K
_journal_volume 7
_journal_year 2019
_chemical_formula_sum 'C33 H26 F12 Ir N3 S2'
_chemical_formula_weight 948.89
_space_group_crystal_system monoclinic
_space_group_IT_number 14
_space_group_name_Hall '-P 2yn'
_space_group_name_H-M_alt 'P 1 21/n 1'
_atom_sites_solution_hydrogens geom
_audit_creation_method SHELXL-2016/6
_audit_update_record
;
2018-03-26 deposited with the CCDC.	2019-05-07 downloaded from the CCDC.
;
_cell_angle_alpha 90
_cell_angle_beta 98.420(4)
_cell_angle_gamma 90
_cell_formula_units_Z 4
_cell_length_a 11.502(3)
_cell_length_b 18.947(4)
_cell_length_c 16.970(4)
_cell_measurement_reflns_used 3487
_cell_measurement_temperature 293(2)
_cell_measurement_theta_max 25.31
_cell_measurement_theta_min 2.32
_cell_volume 3658.4(15)
_computing_cell_refinement 'Bruker SAINT'
_computing_data_collection 'Bruker APEX2'
_computing_data_reduction 'Bruker SAINT'
_computing_molecular_graphics 'Bruker SHELXTL'
_computing_publication_material 'Bruker SHELXTL'
_computing_structure_refinement 'SHELXL-2016/6 (Sheldrick, 2016)'
_computing_structure_solution 'SHELXT 2014/5 (Sheldrick, 2014)'
_diffrn_ambient_temperature 293(2)
_diffrn_measured_fraction_theta_full 1.000
_diffrn_measured_fraction_theta_max 1.000
_diffrn_measurement_device_type 'Bruker APEX-II CCD'
_diffrn_measurement_method '\f and \w scans'
_diffrn_radiation_type MoK\a
_diffrn_radiation_wavelength 0.71073
_diffrn_reflns_av_R_equivalents 0.0484
_diffrn_reflns_av_unetI/netI 0.0531
_diffrn_reflns_Laue_measured_fraction_full 1.000
_diffrn_reflns_Laue_measured_fraction_max 1.000
_diffrn_reflns_limit_h_max 13
_diffrn_reflns_limit_h_min -10
_diffrn_reflns_limit_k_max 22
_diffrn_reflns_limit_k_min -21
_diffrn_reflns_limit_l_max 20
_diffrn_reflns_limit_l_min -20
_diffrn_reflns_number 19913
_diffrn_reflns_point_group_measured_fraction_full 1.000
_diffrn_reflns_point_group_measured_fraction_max 1.000
_diffrn_reflns_theta_full 25.010
_diffrn_reflns_theta_max 25.010
_diffrn_reflns_theta_min 1.621
_exptl_absorpt_coefficient_mu 3.852
_exptl_absorpt_correction_T_max 0.7248
_exptl_absorpt_correction_T_min 0.5842
_exptl_absorpt_correction_type multi-scan
_exptl_absorpt_process_details sadabs
_exptl_crystal_density_diffrn 1.723
_exptl_crystal_F_000 1848
_exptl_crystal_size_max 0.270
_exptl_crystal_size_mid 0.230
_exptl_crystal_size_min 0.190
_refine_diff_density_max 1.541
_refine_diff_density_min -0.999
_refine_diff_density_rms 0.118
_refine_ls_extinction_method none
_refine_ls_goodness_of_fit_ref 1.093
_refine_ls_hydrogen_treatment constr
_refine_ls_matrix_type full
_refine_ls_number_parameters 464
_refine_ls_number_reflns 6451
_refine_ls_number_restraints 0
_refine_ls_restrained_S_all 1.093
_refine_ls_R_factor_all 0.0555
_refine_ls_R_factor_gt 0.0359
_refine_ls_shift/su_max 0.001
_refine_ls_shift/su_mean 0.000
_refine_ls_structure_factor_coef Fsqd
_refine_ls_weighting_details 'w=1/[\s^2^(Fo^2^)+(0.0451P)^2^+3.1457P] where P=(Fo^2^+2Fc^2^)/3'
_refine_ls_weighting_scheme calc
_refine_ls_wR_factor_gt 0.0862
_refine_ls_wR_factor_ref 0.0996
_reflns_Friedel_coverage 0.000
_reflns_number_gt 5089
_reflns_number_total 6451
_reflns_threshold_expression 'I > 2\s(I)'
_cod_data_source_file c9tc01397k2.cif
_cod_data_source_block qq
_cod_original_cell_volume 3658.6(14)
_cod_original_sg_symbol_H-M 'P 21/n'
_cod_database_code 7237810
_shelx_shelxl_version_number 2016/6
_shelx_space_group_comment
;
The symmetry employed for this shelxl refinement is uniquely defined
by the following loop, which should always be used as a source of
symmetry information in preference to the above space-group names.
They are only intended as comments.
;
_shelx_estimated_absorpt_t_min 0.423
_shelx_estimated_absorpt_t_max 0.528

loop_
_space_group_symop_operation_xyz
'x, y, z'
'-x+1/2, y+1/2, -z+1/2'
'-x, -y, -z'
'x-1/2, -y-1/2, z-1/2'

loop_
_atom_site_label
_atom_site_type_symbol
_atom_site_fract_x
_atom_site_fract_y
_atom_site_fract_z
_atom_site_U_iso_or_equiv
_atom_site_adp_type
_atom_site_occupancy
_atom_site_site_symmetry_order
_atom_site_calc_flag
_atom_site_refinement_flags_posn
_atom_site_refinement_flags_adp
C1 C 0.8341(5) 0.0669(3) 0.2328(3) 0.0344(13) Uani 1 1 d . .
C2 C 0.8162(6) 0.0722(3) 0.1502(3) 0.0444(15) Uani 1 1 d . .
H2 H 0.739427 0.071897 0.123723 0.053 Uiso 1 1 calc R U
C3 C 0.9061(7) 0.0778(3) 0.1059(4) 0.0506(17) Uani 1 1 d . .
C4 C 1.0222(7) 0.0730(4) 0.1456(5) 0.066(2) Uani 1 1 d . .
H4 H 1.084401 0.074403 0.116171 0.080 Uiso 1 1 calc R U
C5 C 1.0454(6) 0.0663(4) 0.2278(5) 0.0590(19) Uani 1 1 d . .
C6 C 0.9507(6) 0.0681(3) 0.2718(4) 0.0463(16) Uani 1 1 d . .
C7 C 0.9597(6) 0.0731(3) 0.3600(4) 0.0460(15) Uani 1 1 d . .
C8 C 1.0559(7) 0.0948(4) 0.4139(4) 0.065(2) Uani 1 1 d . .
H8 H 1.126018 0.106439 0.395813 0.078 Uiso 1 1 calc R U
C9 C 1.0479(8) 0.0992(4) 0.4939(5) 0.072(2) Uani 1 1 d . .
H9 H 1.112839 0.113276 0.529651 0.087 Uiso 1 1 calc R U
C10 C 0.9457(8) 0.0829(3) 0.5208(4) 0.063(2) Uani 1 1 d . .
H10 H 0.940210 0.084842 0.574860 0.075 Uiso 1 1 calc R U
C11 C 0.8509(7) 0.0637(3) 0.4666(3) 0.0476(16) Uani 1 1 d . .
H11 H 0.780560 0.052813 0.484744 0.057 Uiso 1 1 calc R U
C12 C 1.1729(9) 0.0516(7) 0.2623(7) 0.105(4) Uani 1 1 d . .
C13 C 0.8830(8) 0.0855(4) 0.0188(4) 0.066(2) Uani 1 1 d . .
C14 C 0.5385(6) -0.0068(3) 0.1683(4) 0.0514(16) Uani 1 1 d . .
H14 H 0.573011 -0.049998 0.183397 0.062 Uiso 1 1 calc R U
C15 C 0.4560(7) -0.0049(4) 0.1023(4) 0.0609(19) Uani 1 1 d . .
H15 H 0.433668 -0.045849 0.073760 0.073 Uiso 1 1 calc R U
C16 C 0.4070(8) 0.0584(4) 0.0790(5) 0.072(2) Uani 1 1 d . .
H16 H 0.352379 0.061847 0.032960 0.086 Uiso 1 1 calc R U
C17 C 0.4396(7) 0.1176(4) 0.1247(4) 0.063(2) Uani 1 1 d . .
H17 H 0.405541 0.160851 0.109275 0.076 Uiso 1 1 calc R U
C18 C 0.5215(6) 0.1138(3) 0.1925(4) 0.0430(15) Uani 1 1 d . .
C19 C 0.5671(5) 0.1713(3) 0.2481(3) 0.0398(14) Uani 1 1 d . .
C20 C 0.5230(6) 0.2411(3) 0.2512(4) 0.0527(17) Uani 1 1 d . .
C21 C 0.5811(7) 0.2895(3) 0.3040(4) 0.0553(18) Uani 1 1 d . .
H21 H 0.551651 0.335104 0.305611 0.066 Uiso 1 1 calc R U
C22 C 0.6816(6) 0.2712(3) 0.3542(4) 0.0462(16) Uani 1 1 d . .
C23 C 0.7219(5) 0.2027(3) 0.3549(3) 0.0411(14) Uani 1 1 d . .
H23 H 0.788174 0.190072 0.390354 0.049 Uiso 1 1 calc R U
C24 C 0.6648(6) 0.1515(3) 0.3033(3) 0.0378(13) Uani 1 1 d . .
C25 C 0.4134(9) 0.2683(4) 0.2011(6) 0.084(3) Uani 1 1 d . .
C26 C 0.7406(8) 0.3232(4) 0.4110(4) 0.062(2) Uani 1 1 d . .
C27 C 0.6313(5) -0.0819(3) 0.3727(3) 0.0381(13) Uani 1 1 d . .
C28 C 0.6188(6) -0.2139(3) 0.3747(4) 0.0544(18) Uani 1 1 d . .
H28 H 0.575901 -0.246359 0.404954 0.065 Uiso 1 1 calc R U
C29 C 0.5695(8) -0.2253(4) 0.2883(4) 0.075(2) Uani 1 1 d . .
H29A H 0.489246 -0.209837 0.278911 0.113 Uiso 1 1 calc R U
H29B H 0.573214 -0.274629 0.275800 0.113 Uiso 1 1 calc R U
H29C H 0.614781 -0.198887 0.255317 0.113 Uiso 1 1 calc R U
C30 C 0.7460(7) -0.2337(3) 0.3949(5) 0.073(2) Uani 1 1 d . .
H30A H 0.791824 -0.206402 0.363008 0.110 Uiso 1 1 calc R U
H30B H 0.755418 -0.282983 0.384437 0.110 Uiso 1 1 calc R U
H30C H 0.772228 -0.224333 0.450282 0.110 Uiso 1 1 calc R U
C31 C 0.5079(7) -0.1369(3) 0.4618(4) 0.0579(19) Uani 1 1 d . .
H31 H 0.499078 -0.086793 0.474225 0.069 Uiso 1 1 calc R U
C32 C 0.5600(9) -0.1730(5) 0.5385(5) 0.092(3) Uani 1 1 d . .
H32A H 0.567491 -0.222619 0.529057 0.138 Uiso 1 1 calc R U
H32B H 0.509357 -0.165866 0.578053 0.138 Uiso 1 1 calc R U
H32C H 0.636020 -0.153394 0.557046 0.138 Uiso 1 1 calc R U
C33 C 0.3883(8) -0.1637(5) 0.4274(6) 0.098(3) Uani 1 1 d . .
H33A H 0.360005 -0.137921 0.379726 0.147 Uiso 1 1 calc R U
H33B H 0.335133 -0.157492 0.465450 0.147 Uiso 1 1 calc R U
H33C H 0.393376 -0.212955 0.414893 0.147 Uiso 1 1 calc R U
F1 F 1.2275(5) 0.1102(5) 0.2916(4) 0.156(3) Uani 1 1 d . .
F2 F 1.1809(5) 0.0041(4) 0.3210(4) 0.116(2) Uani 1 1 d . .
F3 F 1.2319(6) 0.0262(5) 0.2075(4) 0.182(4) Uani 1 1 d . .
F4 F 0.9700(7) 0.1034(5) -0.0144(3) 0.184(4) Uani 1 1 d . .
F5 F 0.8421(7) 0.0283(3) -0.0176(3) 0.136(3) Uani 1 1 d . .
F6 F 0.8017(8) 0.1295(4) -0.0054(3) 0.177(4) Uani 1 1 d . .
F7 F 0.3816(6) 0.3309(3) 0.2256(4) 0.152(3) Uani 1 1 d . .
F8 F 0.3213(5) 0.2259(3) 0.2020(3) 0.1066(18) Uani 1 1 d . .
F9 F 0.4262(5) 0.2768(3) 0.1239(4) 0.112(2) Uani 1 1 d . .
F10 F 0.7121(6) 0.3891(2) 0.3948(3) 0.116(2) Uani 1 1 d . .
F11 F 0.7224(6) 0.3134(3) 0.4847(3) 0.128(3) Uani 1 1 d . .
F12 F 0.8553(5) 0.3235(3) 0.4138(4) 0.140(3) Uani 1 1 d . .
Ir1 Ir 0.71099(2) 0.04867(2) 0.30343(2) 0.03412(10) Uani 1 1 d . .
N1 N 0.8562(5) 0.0601(2) 0.3868(3) 0.0376(11) Uani 1 1 d . .
N2 N 0.5735(4) 0.0503(2) 0.2136(3) 0.0374(11) Uani 1 1 d . .
N3 N 0.5915(5) -0.1410(2) 0.4019(3) 0.0457(13) Uani 1 1 d . .
S1 S 0.73637(14) -0.07906(8) 0.30973(9) 0.0412(4) Uani 1 1 d . .
S2 S 0.58072(16) 0.00071(7) 0.39222(10) 0.0470(4) Uani 1 1 d . .

loop_
_atom_site_aniso_label
_atom_site_aniso_U_11
_atom_site_aniso_U_22
_atom_site_aniso_U_33
_atom_site_aniso_U_23
_atom_site_aniso_U_13
_atom_site_aniso_U_12
C1 0.033(3) 0.027(3) 0.045(3) 0.000(2) 0.011(3) -0.001(2)
C2 0.060(4) 0.033(3) 0.042(3) -0.006(3) 0.010(3) -0.004(3)
C3 0.077(5) 0.032(3) 0.047(4) 0.001(3) 0.019(4) 0.006(3)
C4 0.065(5) 0.067(4) 0.076(5) -0.003(4) 0.039(5) -0.015(4)
C5 0.041(4) 0.070(4) 0.068(5) 0.005(4) 0.017(4) -0.009(3)
C6 0.054(4) 0.031(3) 0.056(4) 0.005(3) 0.014(3) -0.005(3)
C7 0.051(4) 0.029(3) 0.057(4) 0.007(3) 0.000(3) 0.001(3)
C8 0.066(5) 0.059(4) 0.065(5) 0.005(4) -0.007(4) -0.018(4)
C9 0.081(6) 0.052(4) 0.073(6) 0.000(4) -0.027(5) -0.009(4)
C10 0.099(7) 0.042(4) 0.040(4) -0.004(3) -0.014(4) 0.015(4)
C11 0.066(5) 0.040(3) 0.035(3) -0.004(3) 0.000(3) 0.012(3)
C12 0.061(6) 0.160(11) 0.097(8) 0.013(7) 0.026(6) -0.009(7)
C13 0.094(7) 0.060(5) 0.048(4) 0.002(4) 0.024(4) 0.006(5)
C14 0.056(4) 0.041(3) 0.055(4) -0.009(3) 0.000(3) -0.002(3)
C15 0.067(5) 0.053(4) 0.059(4) -0.011(3) -0.006(4) -0.005(4)
C16 0.078(6) 0.068(5) 0.060(5) 0.006(4) -0.022(4) 0.000(4)
C17 0.063(5) 0.047(4) 0.073(5) 0.015(4) -0.010(4) 0.004(4)
C18 0.046(4) 0.036(3) 0.048(4) 0.011(3) 0.007(3) -0.002(3)
C19 0.041(4) 0.032(3) 0.045(3) 0.007(3) 0.003(3) -0.001(3)
C20 0.052(4) 0.039(3) 0.068(4) 0.013(3) 0.009(3) 0.007(3)
C21 0.074(5) 0.026(3) 0.068(5) 0.003(3) 0.020(4) 0.006(3)
C22 0.061(5) 0.029(3) 0.051(4) -0.004(3) 0.018(3) -0.004(3)
C23 0.047(4) 0.033(3) 0.044(3) 0.002(3) 0.010(3) -0.003(3)
C24 0.046(4) 0.028(3) 0.042(3) 0.004(2) 0.016(3) -0.003(3)
C25 0.083(7) 0.043(4) 0.118(8) 0.006(5) -0.011(6) 0.012(4)
C26 0.077(6) 0.045(4) 0.066(5) -0.007(3) 0.013(4) -0.004(4)
C27 0.048(4) 0.028(3) 0.038(3) 0.000(2) 0.006(3) 0.002(3)
C28 0.067(5) 0.029(3) 0.073(5) -0.002(3) 0.029(4) -0.006(3)
C29 0.099(7) 0.051(4) 0.079(5) -0.027(4) 0.022(5) -0.019(4)
C30 0.077(6) 0.033(3) 0.114(7) 0.009(4) 0.029(5) 0.009(4)
C31 0.074(5) 0.040(3) 0.067(5) -0.004(3) 0.036(4) -0.008(3)
C32 0.120(8) 0.099(6) 0.065(5) 0.004(5) 0.046(5) 0.001(6)
C33 0.075(7) 0.102(7) 0.126(8) 0.009(6) 0.043(6) -0.006(5)
F1 0.088(5) 0.239(9) 0.131(5) 0.051(5) -0.017(4) -0.093(5)
F2 0.065(3) 0.166(6) 0.118(4) 0.038(4) 0.017(3) 0.035(4)
F3 0.068(4) 0.362(12) 0.127(6) 0.022(6) 0.048(4) 0.048(6)
F4 0.137(6) 0.350(12) 0.070(4) 0.046(5) 0.028(4) -0.105(7)
F5 0.226(8) 0.116(4) 0.061(3) -0.027(3) 0.005(4) -0.034(5)
F6 0.282(10) 0.202(7) 0.047(3) 0.026(4) 0.026(4) 0.141(8)
F7 0.137(6) 0.067(3) 0.226(7) -0.031(4) -0.065(5) 0.060(4)
F8 0.059(3) 0.096(4) 0.159(5) 0.007(3) -0.004(3) 0.016(3)
F9 0.133(5) 0.075(3) 0.113(4) 0.048(3) -0.037(4) -0.012(3)
F10 0.193(6) 0.034(2) 0.109(4) -0.015(2) -0.014(4) -0.008(3)
F11 0.225(7) 0.101(4) 0.060(3) -0.016(3) 0.023(4) -0.077(4)
F12 0.084(4) 0.127(5) 0.208(7) -0.106(5) 0.018(4) -0.030(4)
Ir1 0.04023(16) 0.02532(13) 0.03715(15) 0.00046(9) 0.00680(10) 0.00175(10)
N1 0.044(3) 0.024(2) 0.044(3) -0.0001(19) 0.002(2) 0.004(2)
N2 0.034(3) 0.032(2) 0.046(3) 0.003(2) 0.005(2) -0.004(2)
N3 0.058(4) 0.027(2) 0.056(3) -0.006(2) 0.023(3) -0.005(2)
S1 0.0504(10) 0.0295(7) 0.0469(9) -0.0001(6) 0.0180(7) 0.0039(7)
S2 0.0605(11) 0.0291(7) 0.0563(10) -0.0003(7) 0.0248(9) 0.0053(7)

loop_
_atom_type_symbol
_atom_type_description
_atom_type_scat_dispersion_real
_atom_type_scat_dispersion_imag
_atom_type_scat_source
C C 0.0033 0.0016 'International Tables Vol C Tables 4.2.6.8 and 6.1.1.4'
H H 0.0000 0.0000 'International Tables Vol C Tables 4.2.6.8 and 6.1.1.4'
N N 0.0061 0.0033 'International Tables Vol C Tables 4.2.6.8 and 6.1.1.4'
F F 0.0171 0.0103 'International Tables Vol C Tables 4.2.6.8 and 6.1.1.4'
S S 0.1246 0.1234 'International Tables Vol C Tables 4.2.6.8 and 6.1.1.4'
Ir Ir -1.4442 7.9887 'International Tables Vol C Tables 4.2.6.8 and 6.1.1.4'

loop_
_geom_angle_atom_site_label_1
_geom_angle_atom_site_label_2
_geom_angle_atom_site_label_3
_geom_angle
C2 C1 C6 117.7(5)
C2 C1 Ir1 126.8(5)
C6 C1 Ir1 115.3(4)
C3 C2 C1 123.1(6)
C3 C2 H2 118.4
C1 C2 H2 118.4
C2 C3 C4 118.2(6)
C2 C3 C13 121.3(7)
C4 C3 C13 120.4(7)
C5 C4 C3 121.0(6)
C5 C4 H4 119.5
C3 C4 H4 119.5
C4 C5 C6 118.8(7)
C4 C5 C12 115.8(7)
C6 C5 C12 125.2(7)
C5 C6 C1 120.5(6)
C5 C6 C7 126.1(6)
C1 C6 C7 113.3(5)
N1 C7 C8 119.1(6)
N1 C7 C6 113.0(6)
C8 C7 C6 127.7(6)
C9 C8 C7 120.3(7)
C9 C8 H8 119.8
C7 C8 H8 119.8
C10 C9 C8 120.3(7)
C10 C9 H9 119.9
C8 C9 H9 119.9
C9 C10 C11 118.6(7)
C9 C10 H10 120.7
C11 C10 H10 120.7
N1 C11 C10 122.2(7)
N1 C11 H11 118.9
C10 C11 H11 118.9
F3 C12 F1 107.7(9)
F3 C12 F2 107.0(10)
F1 C12 F2 107.7(10)
F3 C12 C5 111.2(9)
F1 C12 C5 111.5(10)
F2 C12 C5 111.6(8)
F4 C13 F6 105.7(8)
F4 C13 F5 105.4(7)
F6 C13 F5 101.2(9)
F4 C13 C3 115.9(8)
F6 C13 C3 113.9(6)
F5 C13 C3 113.3(6)
N2 C14 C15 124.2(6)
N2 C14 H14 117.9
C15 C14 H14 117.9
C16 C15 C14 118.2(7)
C16 C15 H15 120.9
C14 C15 H15 120.9
C15 C16 C17 119.0(7)
C15 C16 H16 120.5
C17 C16 H16 120.5
C18 C17 C16 121.5(6)
C18 C17 H17 119.3
C16 C17 H17 119.3
N2 C18 C17 118.9(6)
N2 C18 C19 112.3(5)
C17 C18 C19 128.8(6)
C24 C19 C20 118.6(5)
C24 C19 C18 113.6(5)
C20 C19 C18 127.7(6)
C21 C20 C19 120.0(6)
C21 C20 C25 115.1(6)
C19 C20 C25 124.9(6)
C22 C21 C20 121.1(6)
C22 C21 H21 119.5
C20 C21 H21 119.5
C21 C22 C23 119.6(6)
C21 C22 C26 120.1(6)
C23 C22 C26 120.1(7)
C22 C23 C24 121.3(6)
C22 C23 H23 119.4
C24 C23 H23 119.4
C19 C24 C23 119.2(5)
C19 C24 Ir1 116.3(4)
C23 C24 Ir1 124.5(5)
F7 C25 F8 106.2(8)
F7 C25 F9 105.8(7)
F8 C25 F9 106.4(8)
F7 C25 C20 112.1(7)
F8 C25 C20 112.9(7)
F9 C25 C20 112.8(8)
F11 C26 F10 105.4(6)
F11 C26 F12 105.5(8)
F10 C26 F12 102.8(7)
F11 C26 C22 114.1(6)
F10 C26 C22 115.0(7)
F12 C26 C22 113.0(6)
N3 C27 S2 123.3(4)
N3 C27 S1 124.4(4)
S2 C27 S1 112.2(3)
N3 C28 C30 113.6(6)
N3 C28 C29 111.4(6)
C30 C28 C29 113.7(6)
N3 C28 H28 105.8
C30 C28 H28 105.8
C29 C28 H28 105.8
C28 C29 H29A 109.5
C28 C29 H29B 109.5
H29A C29 H29B 109.5
C28 C29 H29C 109.5
H29A C29 H29C 109.5
H29B C29 H29C 109.5
C28 C30 H30A 109.5
C28 C30 H30B 109.5
H30A C30 H30B 109.5
C28 C30 H30C 109.5
H30A C30 H30C 109.5
H30B C30 H30C 109.5
C33 C31 N3 111.0(6)
C33 C31 C32 113.9(7)
N3 C31 C32 110.3(6)
C33 C31 H31 107.1
N3 C31 H31 107.1
C32 C31 H31 107.1
C31 C32 H32A 109.5
C31 C32 H32B 109.5
H32A C32 H32B 109.5
C31 C32 H32C 109.5
H32A C32 H32C 109.5
H32B C32 H32C 109.5
C31 C33 H33A 109.5
C31 C33 H33B 109.5
H33A C33 H33B 109.5
C31 C33 H33C 109.5
H33A C33 H33C 109.5
H33B C33 H33C 109.5
C1 Ir1 C24 92.4(2)
C1 Ir1 N2 95.1(2)
C24 Ir1 N2 79.0(2)
C1 Ir1 N1 79.5(2)
C24 Ir1 N1 95.0(2)
N2 Ir1 N1 171.84(17)
C1 Ir1 S1 96.11(15)
C24 Ir1 S1 170.95(17)
N2 Ir1 S1 97.06(12)
N1 Ir1 S1 89.68(12)
C1 Ir1 S2 167.44(15)
C24 Ir1 S2 100.03(16)
N2 Ir1 S2 89.30(14)
N1 Ir1 S2 97.21(15)
S1 Ir1 S2 71.64(5)
C7 N1 C11 119.4(6)
C7 N1 Ir1 117.2(4)
C11 N1 Ir1 122.9(5)
C14 N2 C18 118.1(5)
C14 N2 Ir1 123.3(4)
C18 N2 Ir1 118.2(4)
C27 N3 C28 124.0(5)
C27 N3 C31 119.7(5)
C28 N3 C31 116.1(4)
C27 S1 Ir1 88.16(18)
C27 S2 Ir1 88.0(2)

loop_
_geom_bond_atom_site_label_1
_geom_bond_atom_site_label_2
_geom_bond_distance
C1 C2 1.391(8)
C1 C6 1.406(9)
C1 Ir1 2.015(5)
C2 C3 1.368(9)
C2 H2 0.9300
C3 C4 1.408(10)
C3 C13 1.470(9)
C4 C5 1.387(10)
C4 H4 0.9300
C5 C6 1.409(9)
C5 C12 1.522(13)
C6 C7 1.487(9)
C7 N1 1.358(8)
C7 C8 1.391(9)
C8 C9 1.376(10)
C8 H8 0.9300
C9 C10 1.357(11)
C9 H9 0.9300
C10 C11 1.368(10)
C10 H10 0.9300
C11 N1 1.367(7)
C11 H11 0.9300
C12 F3 1.320(12)
C12 F1 1.334(13)
C12 F2 1.336(12)
C13 F4 1.265(9)
C13 F6 1.274(10)
C13 F5 1.301(9)
C14 N2 1.353(7)
C14 C15 1.359(9)
C14 H14 0.9300
C15 C16 1.358(10)
C15 H15 0.9300
C16 C17 1.384(10)
C16 H16 0.9300
C17 C18 1.379(9)
C17 H17 0.9300
C18 N2 1.368(7)
C18 C19 1.486(8)
C19 C24 1.405(8)
C19 C20 1.421(8)
C20 C21 1.383(9)
C20 C25 1.504(11)
C21 C22 1.376(9)
C21 H21 0.9300
C22 C23 1.378(8)
C22 C26 1.473(9)
C23 C24 1.403(8)
C23 H23 0.9300
C24 Ir1 2.019(5)
C25 F7 1.326(9)
C25 F8 1.332(10)
C25 F9 1.350(10)
C26 F11 1.311(8)
C26 F10 1.311(8)
C26 F12 1.314(9)
C27 N3 1.333(7)
C27 S2 1.719(5)
C27 S1 1.728(6)
C28 N3 1.503(7)
C28 C30 1.501(10)
C28 C29 1.508(10)
C28 H28 0.9800
C29 H29A 0.9600
C29 H29B 0.9600
C29 H29C 0.9600
C30 H30A 0.9600
C30 H30B 0.9600
C30 H30C 0.9600
C31 C33 1.503(11)
C31 N3 1.500(8)
C31 C32 1.514(11)
C31 H31 0.9800
C32 H32A 0.9600
C32 H32B 0.9600
C32 H32C 0.9600
C33 H33A 0.9600
C33 H33B 0.9600
C33 H33C 0.9600
Ir1 N2 2.029(5)
Ir1 N1 2.036(5)
Ir1 S1 2.4381(15)
Ir1 S2 2.4501(16)
